data_7009553
loop_
_publ_author_name
'Furutachi, Hideki'
'Fujinami, Shuhei'
'Suzuki, Masatatsu'
'\=Okawa, Hisashi'

_publ_contact_author
;
    ENTER NAME
 ENTER ADDRESS
;
_publ_section_title
;
 Dinuclear CoIIMII (M&#x2005;=&#x2005;Pb or Co) complexes having a
 &#x201C;Co(salen)&#x201D; entity in a macrocyclic framework: ligand
 modulation effect and neighboring metal(II) effect upon oxygenation at
 the &#x201C;Co(salen)&#x201D; center
;
_journal_issue 16
_journal_name_full 'Journal of the Chemical Society, Dalton Transactions'
_journal_page_first 2761
_journal_paper_doi 10.1039/b001881n
_journal_year 2000
_chemical_formula_sum 'C32 H41 Cl2 Co2 N7 O10'
_chemical_formula_weight 872.49
_space_group_IT_number 170
_symmetry_cell_setting hexagonal
_symmetry_Int_Tables_number 170
_symmetry_space_group_name_Hall 'P 65'
_symmetry_space_group_name_H-M 'P 65'
_audit_creation_date 'Thu Feb 25 18:00:27 1999'
_audit_creation_method 'from TEXRAY.INF file'
_cell_angle_alpha 90
_cell_angle_beta 90
_cell_angle_gamma 120
_cell_formula_units_Z 6
_cell_length_a 13.563(7)
_cell_length_b 13.56(1)
_cell_length_c 35.80(2)
_cell_measurement_reflns_used 25
_cell_measurement_temperature 296.2
_cell_measurement_theta_max 15.0
_cell_measurement_theta_min 14.5
_cell_volume 5702(6)
_computing_cell_refinement 'Rigaku/AFC Diffractometer Control'
_computing_data_collection 'Rigaku/AFC Diffractometer Control'
_computing_data_reduction teXsan
_computing_publication_material teXsan
_computing_structure_refinement teXsan
_computing_structure_solution SIR88
_diffrn_ambient_temperature 296.2
_diffrn_measurement_device 'Rigaku AFC7R'
_diffrn_measurement_method \w-2\q
_diffrn_orient_matrix_UB_11 0.07837
_diffrn_orient_matrix_UB_12 0.02288
_diffrn_orient_matrix_UB_13 -0.00877
_diffrn_orient_matrix_UB_21 -0.02571
_diffrn_orient_matrix_UB_22 -0.08080
_diffrn_orient_matrix_UB_23 -0.00654
_diffrn_orient_matrix_UB_31 -0.02036
_diffrn_orient_matrix_UB_32 0.01284
_diffrn_orient_matrix_UB_33 -0.02551
_diffrn_radiation_detector 'scintillation counter'
_diffrn_radiation_monochromator graphite
_diffrn_radiation_source 'Rigaku rotating anode'
_diffrn_radiation_type 'Mo K'
_diffrn_radiation_wavelength 0.7107
_diffrn_reflns_av_R_equivalents 0.047
_diffrn_reflns_av_sigmaI/netI 0.000
_diffrn_reflns_limit_h_max 13
_diffrn_reflns_limit_h_min 0
_diffrn_reflns_limit_k_max 13
_diffrn_reflns_limit_k_min 0
_diffrn_reflns_limit_l_max 0
_diffrn_reflns_limit_l_min -42
_diffrn_reflns_number 3915
_diffrn_reflns_reduction_process 'Lp corrections applied'
_diffrn_reflns_theta_max 0.00
_diffrn_reflns_theta_min 0.00
_diffrn_standards_decay_% 0.26
_diffrn_standards_interval_count 150
_diffrn_standards_number 3
_exptl_absorpt_coefficient_mu 1.077
_exptl_absorpt_correction_T_max 1.000
_exptl_absorpt_correction_T_min 0.738
_exptl_absorpt_correction_type '\y scans(North,Phillips & Mathews,1968)'
_exptl_crystal_colour red
_exptl_crystal_density_diffrn 1.524
_exptl_crystal_density_meas ?
_exptl_crystal_description prismatic
_exptl_crystal_F_000 2700.00
_exptl_crystal_size_max 0.250
_exptl_crystal_size_mid 0.250
_exptl_crystal_size_min 0.250
_refine_diff_density_max 1.13
_refine_diff_density_min -1.03
_refine_ls_extinction_method none
_refine_ls_goodness_of_fit_obs 2.106
_refine_ls_hydrogen_treatment noref
_refine_ls_matrix_type full
_refine_ls_number_constraints 0
_refine_ls_number_parameters 429
_refine_ls_number_reflns 2643
_refine_ls_number_restraints 0
_refine_ls_R_factor_obs 0.0833
_refine_ls_shift/esd_max 0.8290
_refine_ls_shift/esd_mean 0.0080
_refine_ls_structure_factor_coef F
_refine_ls_weighting_details 'w = 1/[s2(Fo)] = [s 2c(Fo) + p2Fo2/4]-1'
_refine_ls_weighting_scheme calc
_refine_ls_wR_factor_obs 0.1156
_reflns_number_observed 2643
_reflns_number_total 3466
_reflns_observed_criterion >3.0sigma(I)
_cod_data_source_file b001881n.txt
_cod_data_source_block '[Co2(L2)'
_cod_depositor_comments
;
The following automatic conversions were performed:

'_symmetry_cell_setting' tag value 'hexgonal' was replaced with
'hexagonal' value.

Automatic conversion script
Id: cif_fix_values 1646 2011-03-28 12:23:43Z adriana 

The following automatic conversions were performed:

'_refine_ls_weighting_scheme' value 'w = 1/[s2(Fo)] = [s 2c(Fo) +
p2Fo2/4]-1' was changed to 'calc'. New tag
'_refine_ls_weighting_details' was created. The value of the new tag
was set to 'w = 1/[s2(Fo)] = [s 2c(Fo) + p2Fo2/4]-1'.

Automatic conversion script
Id: cif_fix_values 3143 2015-03-26 13:38:13Z robertas 
;
_cod_original_cell_volume 5702(5)
_cod_original_sg_symbol_H-M 'P 65         '
_cod_original_formula_sum 'C32 H41 Cl2 Co2 N7 O10 '
_cod_database_code 7009553

loop_
_symmetry_equiv_pos_as_xyz
x,y,z
-y,x-y,2/3+z
-x+y,-x,1/3+z
-x,-y,1/2+z
y,-x+y,1/6+z
x-y,x,5/6+z

loop_
_atom_site_aniso_label
_atom_site_aniso_U_11
_atom_site_aniso_U_22
_atom_site_aniso_U_33
_atom_site_aniso_U_12
_atom_site_aniso_U_13
_atom_site_aniso_U_23
Co1 0.0372(7) 0.0461(7) 0.0440(7) 0.0203(6) 0.0006(6) 0.0080(6)
Co2 0.0384(7) 0.0433(7) 0.0533(7) 0.0189(6) 0.0020(6) 0.0031(6)
O1 0.041(3) 0.066(4) 0.047(3) 0.029(3) -0.003(2) 0.017(3)
O2 0.042(3) 0.042(4) 0.051(4) 0.019(3) 0.007(2) 0.015(3)
N1 0.035(3) 0.053(5) 0.047(4) 0.019(3) 0.008(2) 0.010(3)
N2 0.040(4) 0.061(5) 0.043(4) 0.029(4) -0.007(3) -0.001(3)
N3 0.046(4) 0.051(5) 0.052(4) 0.019(4) 0.003(3) 0.002(3)
N4 0.032(4) 0.045(5) 0.102(6) 0.014(4) 0.005(4) -0.001(5)
N5 0.037(4) 0.044(4) 0.060(3) 0.015(4) -0.008(3) 0.001(3)
N6 0.077(7) 0.070(5) 0.067(7) 0.038(6) -0.003(6) -0.007(6)
N7 0.060(6) 0.056(4) 0.073(6) 0.025(4) -0.018(5) -0.027(4)
C1 0.11(1) 0.12(1) 0.056(6) 0.09(1) 0.017(8) 0.032(8)
C2 0.066(5) 0.064(7) 0.049(5) 0.039(5) 0.000(4) -0.009(4)
C3 0.061(5) 0.037(5) 0.050(4) 0.027(5) 0.007(4) 0.004(4)
C4 0.047(4) 0.041(5) 0.047(4) 0.024(4) -0.002(3) -0.007(4)
C5 0.047(4) 0.045(5) 0.042(3) 0.027(4) -0.006(3) -0.007(3)
C6 0.037(4) 0.056(6) 0.056(4) 0.022(4) -0.007(3) -0.006(4)
C7 0.056(5) 0.062(6) 0.057(4) 0.038(5) -0.010(4) -0.001(5)
C8 0.042(5) 0.047(5) 0.043(4) 0.016(4) 0.007(4) 0.003(4)
C9 0.037(4) 0.054(6) 0.063(6) 0.024(4) -0.006(3) -0.004(4)
C10 0.079(9) 0.055(7) 0.055(6) 0.017(6) -0.004(6) -0.008(5)
C11 0.037(5) 0.057(6) 0.068(7) 0.011(5) -0.010(4) 0.013(5)
C12 0.041(4) 0.061(6) 0.064(6) 0.025(5) -0.001(4) 0.012(4)
C13 0.056(7) 0.097(10) 0.063(7) 0.038(7) -0.008(5) 0.016(7)
C14 0.072(8) 0.11(1) 0.052(6) 0.061(8) 0.017(6) 0.016(6)
C15 0.050(5) 0.081(7) 0.034(5) 0.035(5) 0.000(4) 0.009(4)
C16 0.054(5) 0.069(6) 0.045(6) 0.039(5) 0.016(4) 0.013(4)
C17 0.073(7) 0.065(7) 0.064(7) 0.045(6) 0.010(6) 0.020(5)
C18 0.063(6) 0.052(6) 0.067(7) 0.024(5) -0.009(5) 0.001(5)
C19 0.080(9) 0.051(7) 0.09(1) 0.015(7) 0.001(8) 0.030(7)
C20 0.058(6) 0.060(6) 0.044(6) 0.020(5) -0.007(5) 0.007(4)
C21 0.056(5) 0.050(5) 0.041(5) 0.026(4) 0.000(4) -0.008(3)
C22 0.060(5) 0.047(5) 0.038(5) 0.031(4) -0.002(4) 0.000(3)
C23 0.051(5) 0.059(6) 0.044(5) 0.024(5) -0.006(5) -0.002(4)
C24 0.054(6) 0.080(7) 0.059(7) 0.038(6) 0.018(5) 0.006(6)
C25 0.060(7) 0.072(7) 0.096(7) 0.031(7) 0.006(7) -0.021(6)
C26 0.050(6) 0.072(7) 0.084(7) 0.037(6) 0.011(5) 0.021(5)
C27 0.039(4) 0.084(8) 0.061(7) 0.025(6) 0.002(5) 0.010(5)
C28 0.041(5) 0.073(8) 0.059(4) 0.026(5) 0.002(4) 0.004(5)
C29 0.046(6) 0.068(5) 0.080(8) 0.022(6) 0.012(6) -0.007(7)
C30 0.14(2) 0.074(6) 0.13(2) 0.06(1) -0.01(1) 0.00(1)
C31 0.062(7) 0.055(4) 0.071(8) 0.023(5) -0.001(6) -0.012(6)
C32 0.08(1) 0.054(5) 0.14(1) 0.001(7) -0.01(1) -0.011(8)

loop_
_atom_site_label
_atom_site_fract_x
_atom_site_fract_y
_atom_site_fract_z
_atom_site_U_iso_or_equiv
_atom_site_thermal_displace_type
_atom_site_calc_flag
_atom_site_calc_attached_atom
_atom_site_occupancy
_atom_site_refinement_flags
Co1 0.7179(1) 0.0787(1) 0.0760(7) 0.0427(3) Uani d . 1.00 .
Co2 0.4724(1) 0.0339(1) 0.0948(7) 0.0457(4) Uani d . 1.00 .
Cl1 0.8508(3) 0.0773(3) 0.4415(7) 0.0678(8) Uiso d . 1.00 .
Cl2 0.6134(3) 0.0319(3) 0.7556(7) 0.0685(8) Uiso d . 1.00 .
O1 0.6059(6) 0.0998(7) 0.0528(7) 0.050(2) Uani d . 1.00 .
O2 0.5957(6) -0.0131(5) 0.1088(7) 0.046(2) Uani d . 1.00 .
O3 0.828(1) 0.152(1) 0.4590(8) 0.127(5) Uiso d . 1.00 .
O4 0.750(1) -0.014(1) 0.4260(8) 0.135(5) Uiso d . 1.00 .
O5 0.938(1) 0.132(1) 0.4143(8) 0.116(4) Uiso d . 1.00 .
O6 0.889(1) 0.031(1) 0.4692(8) 0.102(3) Uiso d . 1.00 .
O7 0.512(2) -0.002(2) 0.7784(10) 0.197(8) Uiso d . 1.00 .
O8 0.6648(10) 0.1397(10) 0.7406(7) 0.094(3) Uiso d . 1.00 .
O9 0.571(2) -0.055(2) 0.7306(10) 0.179(7) Uiso d . 1.00 .
O10 0.688(2) 0.025(2) 0.779(1) 0.23(1) Uiso d . 1.00 .
N1 0.8375(7) 0.1951(7) 0.0499(7) 0.046(2) Uani d . 1.00 .
N2 0.8298(7) 0.0647(8) 0.1010(7) 0.047(2) Uani d . 1.00 .
N3 0.3753(7) -0.0817(8) 0.1361(7) 0.052(2) Uani d . 1.00 .
N4 0.3384(7) 0.0800(8) 0.1066(8) 0.062(3) Uani d . 1.00 .
N5 0.3773(7) -0.0092(7) 0.0460(7) 0.049(2) Uani d . 1.00 .
N6 0.6701(10) -0.0794(10) 0.0418(8) 0.071(3) Uani d . 1.00 .
N7 0.5796(8) 0.1960(9) 0.1194(7) 0.065(3) Uani d . 1.00 .
C1 0.632(1) 0.263(1) -0.0943(8) 0.082(5) Uani d . 1.00 .
C2 0.627(1) 0.213(1) -0.0555(8) 0.057(3) Uani d . 1.00 .
C3 0.7250(9) 0.2463(8) -0.0354(8) 0.048(2) Uani d . 1.00 .
C4 0.7178(8) 0.2018(8) 0.0004(7) 0.044(2) Uani d . 1.00 .
C5 0.6157(8) 0.1348(9) 0.0183(7) 0.043(2) Uani d . 1.00 .
C6 0.5140(8) 0.0992(9) -0.0032(7) 0.050(2) Uani d . 1.00 .
C7 0.5221(10) 0.1391(10) -0.0393(8) 0.055(3) Uani d . 1.00 .
C8 0.8278(8) 0.2400(9) 0.0197(7) 0.047(2) Uani d . 1.00 .
C9 0.9474(9) 0.2442(9) 0.0707(7) 0.051(3) Uani d . 1.00 .
C10 0.937(1) 0.313(1) 0.1033(8) 0.070(4) Uani d . 1.00 .
C11 1.0508(9) 0.320(1) 0.0474(8) 0.059(3) Uani d . 1.00 .
C12 0.9495(9) 0.1394(10) 0.0875(8) 0.055(3) Uani d . 1.00 .
C13 1.039(1) 0.172(1) 0.1177(7) 0.072(4) Uani d . 1.00 .
C14 0.974(1) 0.076(1) 0.0548(7) 0.069(4) Uani d . 1.00 .
C15 0.8060(9) -0.018(1) 0.1236(7) 0.054(3) Uani d . 1.00 .
C16 0.6942(9) -0.101(1) 0.1376(7) 0.053(3) Uani d . 1.00 .
C17 0.685(1) -0.188(1) 0.1584(8) 0.063(3) Uani d . 1.00 .
C18 0.583(1) -0.2721(10) 0.1744(8) 0.063(3) Uani d . 1.00 .
C19 0.573(1) -0.374(1) 0.1942(8) 0.083(4) Uani d . 1.00 .
C20 0.493(1) -0.2519(10) 0.1714(7) 0.058(3) Uani d . 1.00 .
C21 0.4982(9) -0.1679(9) 0.1508(7) 0.050(3) Uani d . 1.00 .
C22 0.5948(9) -0.0896(9) 0.1304(7) 0.046(2) Uani d . 1.00 .
C23 0.3985(9) -0.1507(10) 0.1535(7) 0.053(3) Uani d . 1.00 .
C24 0.274(1) -0.080(1) 0.1495(7) 0.062(3) Uani d . 1.00 .
C25 0.297(1) 0.040(1) 0.1438(8) 0.077(3) Uani d . 1.00 .
C26 0.2415(10) 0.028(1) 0.0776(8) 0.066(3) Uani d . 1.00 .
C27 0.2538(9) -0.064(1) 0.0556(8) 0.064(3) Uani d . 1.00 .
C28 0.4002(9) 0.028(1) 0.0115(8) 0.058(3) Uani d . 1.00 .
C29 0.647(1) -0.172(1) 0.0428(8) 0.067(3) Uani d . 1.00 .
C30 0.608(2) -0.287(1) 0.0467(9) 0.111(6) Uani d . 1.00 .
C31 0.633(1) 0.290(1) 0.1246(8) 0.065(3) Uani d . 1.00 .
C32 0.709(1) 0.416(1) 0.1325(9) 0.104(5) Uani d . 1.00 .
H1 0.6705 0.3449 -0.0937 0.0909 Uiso calc . 1.00 .
H2 0.6785 0.2441 -0.1109 0.0909 Uiso calc . 1.00 .
H3 0.5605 0.2343 -0.1052 0.0909 Uiso calc . 1.00 .
H4 0.7948 0.2956 -0.0452 0.0592 Uiso calc . 1.00 .
H5 0.4525 0.1149 -0.0520 0.0627 Uiso calc . 1.00 .
H6 0.8956 0.3022 0.0084 0.0586 Uiso calc . 1.00 .
H7 1.0017 0.3467 0.1200 0.0837 Uiso calc . 1.00 .
H8 0.9237 0.3727 0.0952 0.0837 Uiso calc . 1.00 .
H9 0.8711 0.2644 0.1200 0.0837 Uiso calc . 1.00 .
H10 1.1196 0.3452 0.0620 0.0724 Uiso calc . 1.00 .
H11 1.0560 0.2764 0.0267 0.0724 Uiso calc . 1.00 .
H12 1.0476 0.3821 0.0384 0.0724 Uiso calc . 1.00 .
H13 1.0288 0.1022 0.1292 0.0737 Uiso calc . 1.00 .
H14 1.1104 0.2180 0.1104 0.0737 Uiso calc . 1.00 .
H15 1.0192 0.2088 0.1385 0.0737 Uiso calc . 1.00 .
H16 0.9767 0.0150 0.0629 0.0811 Uiso calc . 1.00 .
H17 0.9154 0.0559 0.0357 0.0811 Uiso calc . 1.00 .
H18 1.0453 0.1310 0.0425 0.0811 Uiso calc . 1.00 .
H19 0.8699 -0.0239 0.1336 0.0563 Uiso calc . 1.00 .
H20 0.7509 -0.2015 0.1620 0.0661 Uiso calc . 1.00 .
H21 0.5058 -0.4218 0.2030 0.0937 Uiso calc . 1.00 .
H22 0.5982 -0.4133 0.1755 0.0937 Uiso calc . 1.00 .
H23 0.6337 -0.3473 0.2130 0.0937 Uiso calc . 1.00 .
H24 0.4245 -0.3068 0.1858 0.0692 Uiso calc . 1.00 .
H25 0.3393 -0.2018 0.1716 0.0680 Uiso calc . 1.00 .
H26 0.2085 -0.1278 0.1336 0.0699 Uiso calc . 1.00 .
H27 0.2519 -0.1051 0.1746 0.0699 Uiso calc . 1.00 .
H28 0.3576 0.0868 0.1632 0.0868 Uiso calc . 1.00 .
H29 0.2337 0.0471 0.1507 0.0868 Uiso calc . 1.00 .
H30 0.1679 -0.0116 0.0885 0.0847 Uiso calc . 1.00 .
H31 0.2447 0.0808 0.0598 0.0847 Uiso calc . 1.00 .
H32 0.2094 -0.0827 0.0325 0.0746 Uiso calc . 1.00 .
H33 0.2291 -0.1300 0.0695 0.0746 Uiso calc . 1.00 .
H34 0.3736 0.1641 0.1071 0.0746 Uiso calc . 1.00 .
H35 0.3397 0.0130 -0.0040 0.0618 Uiso calc . 1.00 .
H36 0.5256 -0.3343 0.0486 0.1122 Uiso calc . 1.00 .
H37 0.6279 -0.3174 0.0244 0.1122 Uiso calc . 1.00 .
H38 0.6401 -0.3045 0.0675 0.1122 Uiso calc . 1.00 .
H39 0.7818 0.4378 0.1268 0.1210 Uiso calc . 1.00 .
H40 0.6782 0.4547 0.1201 0.1210 Uiso calc . 1.00 .
H41 0.7031 0.4270 0.1599 0.1210 Uiso calc . 1.00 .

loop_
_atom_type_symbol
_atom_type_oxidation_number
_atom_type_number_in_cell
_atom_type_scat_dispersion_real
_atom_type_scat_dispersion_imag
_atom_type_scat_source
C 0 192 0.003 0.002
;International Tables for Crystallography
(1992, Vol. C, Tables 4.2.6.8 and 6.1.1.1)
;
H 0 246 0.000 0.000
;International Tables for Crystallography
(1992, Vol. C, Table 6.1.1.2)
;
O 0 60 0.011 0.006
;International Tables for Crystallography
(1992, Vol. C, Tables 4.2.6.8 and 6.1.1.1)
;
N 0 42 0.006 0.003
;International Tables for Crystallography
(1992, Vol. C, Tables 4.2.6.8 and 6.1.1.1)
;
Co 0 12 0.349 0.972
;International Tables for Crystallography
(1992, Vol. C, Tables 4.2.6.8 and 6.1.1.1)
;
Cl 0 12 0.148 0.159
;International Tables for Crystallography
(1992, Vol. C, Tables 4.2.6.8 and 6.1.1.1)
;

loop_
_geom_angle_atom_site_label_1
_geom_angle_atom_site_label_2
_geom_angle_atom_site_label_3
_geom_angle
_geom_angle_site_symmetry_1
_geom_angle_site_symmetry_2
_geom_angle_site_symmetry_3
_geom_angle_publ_flag
O1 CO1 O2 82.3(4) 1_555 1_555 1_555 yes
O1 CO1 N1 94.5(5) 1_555 1_555 1_555 yes
O1 CO1 N2 176.5(5) 1_555 1_555 1_555 yes
O1 CO1 N6 92.0(6) 1_555 1_555 1_555 yes
O2 CO1 N1 167.0(5) 1_555 1_555 1_555 yes
O2 CO1 N2 97.2(5) 1_555 1_555 1_555 yes
O2 CO1 N6 88.4(5) 1_555 1_555 1_555 yes
N1 CO1 N2 85.3(6) 1_555 1_555 1_555 yes
N1 CO1 N6 104.4(6) 1_555 1_555 1_555 yes
N2 CO1 N6 91.5(6) 1_555 1_555 1_555 yes
O1 CO2 O2 70.6(4) 1_555 1_555 1_555 yes
O1 CO2 N3 152.5(5) 1_555 1_555 1_555 yes
O1 CO2 N4 129.9(5) 1_555 1_555 1_555 yes
O1 CO2 N5 78.8(4) 1_555 1_555 1_555 yes
O1 CO2 N7 82.0(5) 1_555 1_555 1_555 yes
O2 CO2 N3 84.4(4) 1_555 1_555 1_555 yes
O2 CO2 N4 155.5(5) 1_555 1_555 1_555 yes
O2 CO2 N5 125.8(5) 1_555 1_555 1_555 yes
O2 CO2 N7 88.8(5) 1_555 1_555 1_555 yes
N3 CO2 N4 77.3(5) 1_555 1_555 1_555 yes
N3 CO2 N5 108.5(5) 1_555 1_555 1_555 yes
N3 CO2 N7 109.6(6) 1_555 1_555 1_555 yes
N4 CO2 N5 76.1(6) 1_555 1_555 1_555 yes
N4 CO2 N7 82.2(5) 1_555 1_555 1_555 yes
N5 CO2 N7 130.3(6) 1_555 1_555 1_555 yes
O3 CL1 O4 110(1) 1_555 1_555 1_555 yes
O3 CL1 O5 111(1) 1_555 1_555 1_555 yes
O3 CL1 O6 106(1) 1_555 1_555 1_555 yes
O4 CL1 O5 112(1) 1_555 1_555 1_555 yes
O4 CL1 O6 107(1) 1_555 1_555 1_555 yes
O5 CL1 O6 108(1) 1_555 1_555 1_555 yes
O7 CL2 O8 116(1) 1_555 1_555 1_555 yes
O7 CL2 O9 99(1) 1_555 1_555 1_555 yes
O7 CL2 O10 104(2) 1_555 1_555 1_555 yes
O8 CL2 O9 115(1) 1_555 1_555 1_555 yes
O8 CL2 O10 108(1) 1_555 1_555 1_555 yes
O9 CL2 O10 111(2) 1_555 1_555 1_555 yes
CO1 O1 CO2 101.7(4) 1_555 1_555 1_555 yes
CO1 O1 C5 122.1(9) 1_555 1_555 1_555 yes
CO2 O1 C5 135.8(9) 1_555 1_555 1_555 yes
CO1 O2 CO2 102.5(4) 1_555 1_555 1_555 yes
CO1 O2 C22 123.4(10) 1_555 1_555 1_555 yes
CO2 O2 C22 133.7(10) 1_555 1_555 1_555 yes
CO1 N1 C8 125(1) 1_555 1_555 1_555 yes
CO1 N1 C9 112.5(10) 1_555 1_555 1_555 yes
C8 N1 C9 121(1) 1_555 1_555 1_555 yes
CO1 N2 C12 116.1(9) 1_555 1_555 1_555 yes
CO1 N2 C15 122(1) 1_555 1_555 1_555 yes
C12 N2 C15 120(1) 1_555 1_555 1_555 yes
CO2 N3 C23 126(1) 1_555 1_555 1_555 yes
CO2 N3 C24 117(1) 1_555 1_555 1_555 yes
C23 N3 C24 115(1) 1_555 1_555 1_555 yes
CO2 N4 C25 106(1) 1_555 1_555 1_555 yes
CO2 N4 C26 111(1) 1_555 1_555 1_555 yes
CO2 N4 H34 109.5(9) 1_555 1_555 1_555 no
C25 N4 C26 111(1) 1_555 1_555 1_555 yes
C25 N4 H34 106(2) 1_555 1_555 1_555 no
C26 N4 H34 110(2) 1_555 1_555 1_555 no
CO2 N5 C27 109(1) 1_555 1_555 1_555 yes
CO2 N5 C28 133(1) 1_555 1_555 1_555 yes
C27 N5 C28 113(1) 1_555 1_555 1_555 yes
CO1 N6 C29 145(1) 1_555 1_555 1_555 yes
CO2 N7 C31 164(1) 1_555 1_555 1_555 yes
C2 C1 H1 111(2) 1_555 1_555 1_555 no
C2 C1 H2 109(2) 1_555 1_555 1_555 no
C2 C1 H3 112(2) 1_555 1_555 1_555 no
H1 C1 H2 105(2) 1_555 1_555 1_555 no
H1 C1 H3 109(2) 1_555 1_555 1_555 no
H2 C1 H3 108(3) 1_555 1_555 1_555 no
C1 C2 C3 119(1) 1_555 1_555 1_555 yes
C1 C2 C7 120(1) 1_555 1_555 1_555 yes
C3 C2 C7 119(1) 1_555 1_555 1_555 yes
C2 C3 C4 119(1) 1_555 1_555 1_555 yes
C2 C3 H4 121(2) 1_555 1_555 1_555 no
C4 C3 H4 119(2) 1_555 1_555 1_555 no
C3 C4 C5 122(1) 1_555 1_555 1_555 yes
C3 C4 C8 115(1) 1_555 1_555 1_555 yes
C5 C4 C8 121(1) 1_555 1_555 1_555 yes
O1 C5 C4 124(1) 1_555 1_555 1_555 yes
O1 C5 C6 118(1) 1_555 1_555 1_555 yes
C4 C5 C6 116(1) 1_555 1_555 1_555 yes
C5 C6 C7 119(1) 1_555 1_555 1_555 yes
C5 C6 C28 123(1) 1_555 1_555 1_555 yes
C7 C6 C28 116(1) 1_555 1_555 1_555 yes
C2 C7 C6 121(1) 1_555 1_555 1_555 yes
C2 C7 H5 122(2) 1_555 1_555 1_555 no
C6 C7 H5 116(2) 1_555 1_555 1_555 no
N1 C8 C4 123(1) 1_555 1_555 1_555 yes
N1 C8 H6 119(2) 1_555 1_555 1_555 no
C4 C8 H6 117(2) 1_555 1_555 1_555 no
N1 C9 C10 106(1) 1_555 1_555 1_555 yes
N1 C9 C11 114(1) 1_555 1_555 1_555 yes
N1 C9 C12 104(1) 1_555 1_555 1_555 yes
C10 C9 C11 110(1) 1_555 1_555 1_555 yes
C10 C9 C12 107(1) 1_555 1_555 1_555 yes
C11 C9 C12 113(1) 1_555 1_555 1_555 yes
C9 C10 H7 114(2) 1_555 1_555 1_555 no
C9 C10 H8 112(2) 1_555 1_555 1_555 no
C9 C10 H9 111(1) 1_555 1_555 1_555 no
H7 C10 H8 107(1) 1_555 1_555 1_555 no
H7 C10 H9 104(3) 1_555 1_555 1_555 no
H8 C10 H9 104(2) 1_555 1_555 1_555 no
C9 C11 H10 110(2) 1_555 1_555 1_555 no
C9 C11 H11 109(1) 1_555 1_555 1_555 no
C9 C11 H12 110(1) 1_555 1_555 1_555 no
H10 C11 H11 106(1) 1_555 1_555 1_555 no
H10 C11 H12 109(1) 1_555 1_555 1_555 no
H11 C11 H12 109(3) 1_555 1_555 1_555 no
N2 C12 C9 103(1) 1_555 1_555 1_555 yes
N2 C12 C13 113(1) 1_555 1_555 1_555 yes
N2 C12 C14 108(1) 1_555 1_555 1_555 yes
C9 C12 C13 112(1) 1_555 1_555 1_555 yes
C9 C12 C14 108(1) 1_555 1_555 1_555 yes
C13 C12 C14 109(1) 1_555 1_555 1_555 yes
C12 C13 H13 108(2) 1_555 1_555 1_555 no
C12 C13 H14 115(2) 1_555 1_555 1_555 no
C12 C13 H15 107(1) 1_555 1_555 1_555 no
H13 C13 H14 112(1) 1_555 1_555 1_555 no
H13 C13 H15 102(3) 1_555 1_555 1_555 no
H14 C13 H15 109(2) 1_555 1_555 1_555 no
C12 C14 H16 112(2) 1_555 1_555 1_555 no
C12 C14 H17 108(1) 1_555 1_555 1_555 no
C12 C14 H18 108(2) 1_555 1_555 1_555 no
H16 C14 H17 111(2) 1_555 1_555 1_555 no
H16 C14 H18 110(1) 1_555 1_555 1_555 no
H17 C14 H18 104(3) 1_555 1_555 1_555 no
N2 C15 C16 127(1) 1_555 1_555 1_555 yes
N2 C15 H19 117(1) 1_555 1_555 1_555 no
C16 C15 H19 115(1) 1_555 1_555 1_555 no
C15 C16 C17 118(1) 1_555 1_555 1_555 yes
C15 C16 C22 121(1) 1_555 1_555 1_555 yes
C17 C16 C22 120(1) 1_555 1_555 1_555 yes
C16 C17 C18 124(1) 1_555 1_555 1_555 yes
C16 C17 H20 121(2) 1_555 1_555 1_555 no
C18 C17 H20 113(1) 1_555 1_555 1_555 no
C17 C18 C19 122(1) 1_555 1_555 1_555 yes
C17 C18 C20 114(1) 1_555 1_555 1_555 yes
C19 C18 C20 122(1) 1_555 1_555 1_555 yes
C18 C19 H21 115(2) 1_555 1_555 1_555 no
C18 C19 H22 105(2) 1_555 1_555 1_555 no
C18 C19 H23 108(1) 1_555 1_555 1_555 no
H21 C19 H22 110(2) 1_555 1_555 1_555 no
H21 C19 H23 113(4) 1_555 1_555 1_555 no
H22 C19 H23 102(2) 1_555 1_555 1_555 no
C18 C20 C21 122(1) 1_555 1_555 1_555 yes
C18 C20 H24 113(1) 1_555 1_555 1_555 no
C21 C20 H24 124(1) 1_555 1_555 1_555 no
C20 C21 C22 124(1) 1_555 1_555 1_555 yes
C20 C21 C23 115(1) 1_555 1_555 1_555 yes
C22 C21 C23 119(1) 1_555 1_555 1_555 yes
O2 C22 C16 123(1) 1_555 1_555 1_555 yes
O2 C22 C21 123(1) 1_555 1_555 1_555 yes
C16 C22 C21 112(1) 1_555 1_555 1_555 yes
N3 C23 C21 131(1) 1_555 1_555 1_555 yes
N3 C23 H25 114(1) 1_555 1_555 1_555 no
C21 C23 H25 114(1) 1_555 1_555 1_555 no
N3 C24 C25 106(1) 1_555 1_555 1_555 yes
N3 C24 H26 110(1) 1_555 1_555 1_555 no
N3 C24 H27 115(1) 1_555 1_555 1_555 no
C25 C24 H26 105(1) 1_555 1_555 1_555 no
C25 C24 H27 111(1) 1_555 1_555 1_555 no
H26 C24 H27 107(1) 1_555 1_555 1_555 no
N4 C25 C24 110(1) 1_555 1_555 1_555 yes
N4 C25 H28 110(2) 1_555 1_555 1_555 no
N4 C25 H29 114(2) 1_555 1_555 1_555 no
C24 C25 H28 103(2) 1_555 1_555 1_555 no
C24 C25 H29 111(1) 1_555 1_555 1_555 no
H28 C25 H29 104(3) 1_555 1_555 1_555 no
N4 C26 C27 107(1) 1_555 1_555 1_555 yes
N4 C26 H30 113(2) 1_555 1_555 1_555 no
N4 C26 H31 113(1) 1_555 1_555 1_555 no
C27 C26 H30 105(1) 1_555 1_555 1_555 no
C27 C26 H31 106(2) 1_555 1_555 1_555 no
H30 C26 H31 109(1) 1_555 1_555 1_555 no
N5 C27 C26 105(1) 1_555 1_555 1_555 yes
N5 C27 H32 109(1) 1_555 1_555 1_555 no
N5 C27 H33 112(1) 1_555 1_555 1_555 no
C26 C27 H32 109(1) 1_555 1_555 1_555 no
C26 C27 H33 111(2) 1_555 1_555 1_555 no
H32 C27 H33 108(2) 1_555 1_555 1_555 no
N5 C28 C6 124(1) 1_555 1_555 1_555 yes
N5 C28 H35 117(2) 1_555 1_555 1_555 no
C6 C28 H35 117(2) 1_555 1_555 1_555 no
N6 C29 C30 173(2) 1_555 1_555 1_555 yes
C29 C30 H36 114(2) 1_555 1_555 1_555 no
C29 C30 H37 111(2) 1_555 1_555 1_555 no
C29 C30 H38 113(2) 1_555 1_555 1_555 no
H36 C30 H37 103(3) 1_555 1_555 1_555 no
H36 C30 H38 107(3) 1_555 1_555 1_555 no
H37 C30 H38 105(2) 1_555 1_555 1_555 no
N7 C31 C32 177(2) 1_555 1_555 1_555 yes
C31 C32 H39 109(2) 1_555 1_555 1_555 no
C31 C32 H40 107(2) 1_555 1_555 1_555 no
C31 C32 H41 106(2) 1_555 1_555 1_555 no
H39 C32 H40 116(3) 1_555 1_555 1_555 no
H39 C32 H41 109(3) 1_555 1_555 1_555 no
H40 C32 H41 107(3) 1_555 1_555 1_555 no

loop_
_geom_bond_atom_site_label_1
_geom_bond_atom_site_label_2
_geom_bond_distance
_geom_bond_site_symmetry_1
_geom_bond_site_symmetry_2
_geom_bond_publ_flag
CO1 O1 1.874(9) 1_555 1_555 yes
CO1 O2 1.902(10) 1_555 1_555 yes
CO1 N1 1.85(1) 1_555 1_555 yes
CO1 N2 1.85(1) 1_555 1_555 yes
CO1 N6 2.27(2) 1_555 1_555 yes
CO2 O1 2.17(1) 1_555 1_555 yes
CO2 O2 2.125(10) 1_555 1_555 yes
CO2 N3 2.08(1) 1_555 1_555 yes
CO2 N4 2.24(1) 1_555 1_555 yes
CO2 N5 2.08(1) 1_555 1_555 yes
CO2 N7 2.13(1) 1_555 1_555 yes
CL1 O3 1.36(2) 1_555 1_555 yes
CL1 O4 1.43(2) 1_555 1_555 yes
CL1 O5 1.42(2) 1_555 1_555 yes
CL1 O6 1.41(2) 1_555 1_555 yes
CL2 O7 1.46(4) 1_555 1_555 yes
CL2 O8 1.38(2) 1_555 1_555 yes
CL2 O9 1.35(3) 1_555 1_555 yes
CL2 O10 1.36(4) 1_555 1_555 yes
O1 C5 1.31(2) 1_555 1_555 yes
O2 C22 1.29(2) 1_555 1_555 yes
N1 C8 1.28(2) 1_555 1_555 yes
N1 C9 1.49(2) 1_555 1_555 yes
N2 C12 1.50(2) 1_555 1_555 yes
N2 C15 1.29(2) 1_555 1_555 yes
N3 C23 1.29(2) 1_555 1_555 yes
N3 C24 1.47(2) 1_555 1_555 yes
N4 C25 1.44(3) 1_555 1_555 yes
N4 C26 1.54(2) 1_555 1_555 yes
N5 C27 1.49(2) 1_555 1_555 yes
N5 C28 1.31(2) 1_555 1_555 yes
N6 C29 1.13(2) 1_555 1_555 yes
N7 C31 1.12(2) 1_555 1_555 yes
C1 C2 1.53(3) 1_555 1_555 yes
C2 C3 1.38(2) 1_555 1_555 yes
C2 C7 1.39(3) 1_555 1_555 yes
C3 C4 1.40(2) 1_555 1_555 yes
C4 C5 1.38(2) 1_555 1_555 yes
C4 C8 1.48(2) 1_555 1_555 yes
C5 C6 1.44(2) 1_555 1_555 yes
C6 C7 1.39(2) 1_555 1_555 yes
C6 C28 1.45(2) 1_555 1_555 yes
C9 C10 1.54(3) 1_555 1_555 yes
C9 C11 1.51(2) 1_555 1_555 yes
C9 C12 1.56(2) 1_555 1_555 yes
C12 C13 1.51(2) 1_555 1_555 yes
C12 C14 1.58(3) 1_555 1_555 yes
C15 C16 1.45(2) 1_555 1_555 yes
C16 C17 1.34(2) 1_555 1_555 yes
C16 C22 1.46(2) 1_555 1_555 yes
C17 C18 1.40(3) 1_555 1_555 yes
C18 C19 1.50(3) 1_555 1_555 yes
C18 C20 1.38(2) 1_555 1_555 yes
C20 C21 1.33(2) 1_555 1_555 yes
C21 C22 1.41(2) 1_555 1_555 yes
C21 C23 1.49(2) 1_555 1_555 yes
C24 C25 1.52(3) 1_555 1_555 yes
C26 C27 1.55(3) 1_555 1_555 yes
C29 C30 1.38(3) 1_555 1_555 yes
C31 C32 1.52(3) 1_555 1_555 yes
